data_4078746
loop_
_publ_author_name
'Martinez-Arripe, Elsa'
'Jean-Baptiste-dit-Dominique, Fran\,cois'
'Auffrant, Audrey'
'Le Goff, Xavier-Fr\'ed\'eric'
'Thuilliez, Julien'
'Nief, Fran\,cois'

_publ_section_title
;
 Synthesis and Characterization of Bidentate Rare-Earth
 Iminophosphoraneo-Aryl Complexes and Their Behavior As Catalysts for the
 Polymerization of 1,3-Butadiene
;
_journal_issue 13
_journal_name_full Organometallics
_journal_page_first 4854
_journal_paper_doi 10.1021/om300389v
_journal_volume 31
_journal_year 2012
_chemical_formula_moiety 'C50 H58 Li2 N2 O2 P2'
_chemical_formula_sum 'C50 H58 Li2 N2 O2 P2'
_chemical_formula_weight 794.80
_chemical_name_systematic
; 
 ? 
;
_space_group_IT_number 2
_symmetry_cell_setting triclinic
_symmetry_space_group_name_Hall '-P 1'
_symmetry_space_group_name_H-M 'P -1'
_atom_sites_solution_hydrogens geom
_atom_sites_solution_primary direct
_atom_sites_solution_secondary difmap
_audit_creation_method SHELXL-97
_cell_angle_alpha 80.508(1)
_cell_angle_beta 79.326(1)
_cell_angle_gamma 62.992(1)
_cell_formula_units_Z 2
_cell_length_a 10.637(1)
_cell_length_b 11.054(1)
_cell_length_c 21.721(1)
_cell_measurement_reflns_used 8988
_cell_measurement_temperature 150.0(1)
_cell_measurement_theta_max 30.034
_cell_measurement_theta_min 0.998
_cell_volume 2226.5(3)
_computing_cell_refinement 'DENZO (Otwinowski & Minor, 1997) & COLLECT'
_computing_data_collection 'COLLECT (Hooft, R.W.W., 1998)'
_computing_data_reduction 'DENZO & COLLECT'
_computing_molecular_graphics 'PLATON (Spek, 2009)'
_computing_publication_material 'PLATON (Spek, 2009)'
_computing_structure_refinement 'SHELXL-97 (Sheldrick, 1997)'
_computing_structure_solution 'SIR97 (Altomare et al., 1999)'
_diffrn_ambient_temperature 150.0(1)
_diffrn_measured_fraction_theta_full 0.991
_diffrn_measured_fraction_theta_max 0.991
_diffrn_measurement_device_type KappaCCD
_diffrn_measurement_method 'phi and omega scans'
_diffrn_radiation_monochromator graphite
_diffrn_radiation_source 'fine-focus sealed tube'
_diffrn_radiation_type MoK\a
_diffrn_radiation_wavelength 0.71069
_diffrn_reflns_av_R_equivalents 0.0322
_diffrn_reflns_av_sigmaI/netI 0.0465
_diffrn_reflns_limit_h_max 14
_diffrn_reflns_limit_h_min -14
_diffrn_reflns_limit_k_max 15
_diffrn_reflns_limit_k_min -15
_diffrn_reflns_limit_l_max 30
_diffrn_reflns_limit_l_min -30
_diffrn_reflns_number 32520
_diffrn_reflns_theta_full 30.01
_diffrn_reflns_theta_max 30.01
_diffrn_reflns_theta_min 2.87
_exptl_absorpt_coefficient_mu 0.138
_exptl_absorpt_correction_T_max 0.9571
_exptl_absorpt_correction_T_min 0.9467
_exptl_absorpt_correction_type multi-scan
_exptl_absorpt_process_details 'Denzo/Scalepack (Otwinowski & Minor, 1996)'
_exptl_crystal_colour Yellow
_exptl_crystal_density_diffrn 1.186
_exptl_crystal_density_method 'not measured'
_exptl_crystal_description Block
_exptl_crystal_F_000 848
_exptl_crystal_size_max 0.40
_exptl_crystal_size_mid 0.36
_exptl_crystal_size_min 0.32
_refine_diff_density_max 0.571
_refine_diff_density_min -0.339
_refine_diff_density_rms 0.051
_refine_ls_extinction_method none
_refine_ls_goodness_of_fit_ref 1.084
_refine_ls_hydrogen_treatment constr
_refine_ls_matrix_type full
_refine_ls_number_parameters 540
_refine_ls_number_reflns 12866
_refine_ls_number_restraints 10
_refine_ls_restrained_S_all 1.086
_refine_ls_R_factor_all 0.0718
_refine_ls_R_factor_gt 0.0501
_refine_ls_shift/su_max 0.001
_refine_ls_shift/su_mean 0.000
_refine_ls_structure_factor_coef Fsqd
_refine_ls_weighting_details 'calc w=1/[\s^2^(Fo^2^)+(0.0887P)^2^+0.0831P] where P=(Fo^2^+2Fc^2^)/3'
_refine_ls_weighting_scheme calc
_refine_ls_wR_factor_gt 0.1410
_refine_ls_wR_factor_ref 0.1526
_reflns_number_gt 9530
_reflns_number_total 12866
_reflns_threshold_expression >2sigma(I)
_cod_data_source_file om300389v_si_002.cif
_cod_data_source_block ema017
_cod_depositor_comments
;
The following automatic conversions were performed:

'_symmetry_cell_setting' value 'Triclinic' changed to 'triclinic'
according to /home/saulius/struct/CIF-dictionaries/cif_core.dic
dictionary named 'cif_core.dic' version 2.4.2 from 2011-04-26.

Automatic conversion script
Id: cif_fix_values 1891 2012-01-12 08:04:46Z andrius 
;
_cod_database_code 4078746

loop_
_symmetry_equiv_pos_as_xyz
'x, y, z'
'-x, -y, -z'

loop_
_atom_site_label
_atom_site_type_symbol
_atom_site_fract_x
_atom_site_fract_y
_atom_site_fract_z
_atom_site_U_iso_or_equiv
_atom_site_adp_type
_atom_site_occupancy
_atom_site_symmetry_multiplicity
_atom_site_calc_flag
_atom_site_refinement_flags
_atom_site_disorder_assembly
_atom_site_disorder_group
P1 P 0.22539(3) -0.04349(3) 0.361311(15) 0.02295(9) Uani 1 1 d . . .
O1 O -0.22465(11) 0.21382(10) 0.43826(5) 0.0387(3) Uani 1 1 d . . .
N1 N 0.12545(12) 0.10226(11) 0.38539(5) 0.0260(2) Uani 1 1 d . . .
C1 C 0.14818(13) -0.16008(12) 0.39101(6) 0.0233(2) Uani 1 1 d . . .
C2 C 0.03708(14) -0.12439(13) 0.44184(6) 0.0248(3) Uani 1 1 d . . .
C3 C -0.01255(15) -0.22599(14) 0.46056(6) 0.0282(3) Uani 1 1 d . . .
H3 H -0.0896 -0.2087 0.4934 0.034 Uiso 1 1 calc R . .
C4 C 0.04424(16) -0.34940(14) 0.43404(7) 0.0320(3) Uani 1 1 d . . .
H4 H 0.0072 -0.4138 0.4496 0.038 Uiso 1 1 calc R . .
C5 C 0.15451(16) -0.37882(14) 0.38502(7) 0.0336(3) Uani 1 1 d . . .
H5 H 0.1937 -0.4629 0.3668 0.040 Uiso 1 1 calc R . .
C6 C 0.20640(15) -0.28316(13) 0.36320(7) 0.0302(3) Uani 1 1 d . . .
H6 H 0.2814 -0.3009 0.3294 0.036 Uiso 1 1 calc R . .
C7 C 0.14245(16) -0.02949(14) 0.24689(7) 0.0338(3) Uani 1 1 d . . .
H7 H 0.0615 -0.0347 0.2720 0.041 Uiso 1 1 calc R . .
C8 C 0.1483(2) -0.01247(16) 0.18198(7) 0.0439(4) Uani 1 1 d . . .
H8 H 0.0719 -0.0061 0.1628 0.053 Uiso 1 1 calc R . .
C9 C 0.2659(2) -0.00475(18) 0.14510(7) 0.0498(4) Uani 1 1 d . . .
H9 H 0.2708 0.0061 0.1005 0.060 Uiso 1 1 calc R . .
C10 C 0.3758(2) -0.01279(19) 0.17307(8) 0.0518(5) Uani 1 1 d . . .
H10 H 0.4560 -0.0067 0.1477 0.062 Uiso 1 1 calc R . .
C11 C 0.37019(18) -0.02970(17) 0.23814(7) 0.0392(4) Uani 1 1 d . . .
H11 H 0.4464 -0.0349 0.2570 0.047 Uiso 1 1 calc R . .
C12 C 0.25291(15) -0.03911(13) 0.27590(6) 0.0277(3) Uani 1 1 d . . .
C13 C 0.40228(14) -0.12748(14) 0.38611(7) 0.0283(3) Uani 1 1 d . . .
C14 C 0.41990(17) -0.09074(16) 0.44133(7) 0.0376(3) Uani 1 1 d . . .
H14 H 0.3426 -0.0195 0.4627 0.045 Uiso 1 1 calc R . .
C15 C 0.5493(2) -0.15731(18) 0.46529(9) 0.0505(4) Uani 1 1 d . . .
H15 H 0.5607 -0.1304 0.5024 0.061 Uiso 1 1 calc R . .
C16 C 0.6619(2) -0.26310(19) 0.43506(11) 0.0550(5) Uani 1 1 d . . .
H16 H 0.7503 -0.3092 0.4516 0.066 Uiso 1 1 calc R . .
C17 C 0.64528(18) -0.30103(18) 0.38106(10) 0.0521(5) Uani 1 1 d . . .
H17 H 0.7227 -0.3734 0.3604 0.062 Uiso 1 1 calc R . .
C18 C 0.51720(16) -0.23514(15) 0.35649(8) 0.0384(3) Uani 1 1 d . . .
H18 H 0.5070 -0.2630 0.3193 0.046 Uiso 1 1 calc R . .
C19 C 0.14327(15) 0.22245(13) 0.35126(6) 0.0296(3) Uani 1 1 d . . .
H19 H 0.1558 0.2144 0.3051 0.035 Uiso 1 1 calc R . .
C20 C 0.27196(17) 0.23425(15) 0.36624(8) 0.0409(4) Uani 1 1 d . . .
H20A H 0.2620 0.2419 0.4114 0.061 Uiso 1 1 calc R . .
H20B H 0.2775 0.3154 0.3424 0.061 Uiso 1 1 calc R . .
H20C H 0.3589 0.1530 0.3545 0.061 Uiso 1 1 calc R . .
C21 C 0.00772(17) 0.35103(14) 0.36668(7) 0.0356(3) Uani 1 1 d . . .
H21A H -0.0734 0.3448 0.3547 0.053 Uiso 1 1 calc R . .
H21B H 0.0171 0.4309 0.3433 0.053 Uiso 1 1 calc R . .
H21C H -0.0076 0.3600 0.4119 0.053 Uiso 1 1 calc R . .
C22 C -0.28013(19) 0.19206(19) 0.38810(8) 0.0478(4) Uani 1 1 d . . .
H22A H -0.3209 0.1261 0.4027 0.057 Uiso 1 1 calc R . .
H22B H -0.2045 0.1568 0.3525 0.057 Uiso 1 1 calc R . .
C23 C -0.3949(2) 0.3312(2) 0.36850(10) 0.0662(6) Uani 1 1 d . . .
H23A H -0.3547 0.3816 0.3354 0.079 Uiso 1 1 calc R . .
H23B H -0.4715 0.3224 0.3526 0.079 Uiso 1 1 calc R . .
C24 C -0.4494(2) 0.40140(19) 0.42763(9) 0.0549(5) Uani 1 1 d . . .
H24A H -0.5282 0.3828 0.4519 0.066 Uiso 1 1 calc R . .
H24B H -0.4833 0.5012 0.4182 0.066 Uiso 1 1 calc R . .
C25 C -0.32315(17) 0.34164(15) 0.46311(8) 0.0407(4) Uani 1 1 d . . .
H25A H -0.2780 0.4044 0.4576 0.049 Uiso 1 1 calc R . .
H25B H -0.3527 0.3264 0.5086 0.049 Uiso 1 1 calc R . .
Li1 Li -0.0288(2) 0.0904(2) 0.45461(11) 0.0283(5) Uani 1 1 d . . .
P2 P 1.02113(4) 0.62531(3) 0.139906(15) 0.02568(9) Uani 1 1 d . A .
N2 N 0.94034(13) 0.53490(12) 0.14031(5) 0.0286(2) Uani 1 1 d . A .
C26 C 1.05747(15) 0.69195(14) 0.06058(6) 0.0302(3) Uani 1 1 d . . .
C27 C 1.01082(18) 0.65841(15) 0.01177(7) 0.0384(4) Uani 1 1 d . . .
C28 C 1.0327(2) 0.72833(17) -0.04718(7) 0.0458(4) Uani 1 1 d . . .
H28 H 1.0002 0.7151 -0.0823 0.055 Uiso 1 1 calc R . .
C29 C 1.0985(2) 0.81483(17) -0.05694(7) 0.0460(4) Uani 1 1 d . . .
H29 H 1.1130 0.8556 -0.0980 0.055 Uiso 1 1 calc R . .
C30 C 1.14245(19) 0.84136(17) -0.00739(8) 0.0444(4) Uani 1 1 d . . .
H30 H 1.1870 0.9007 -0.0139 0.053 Uiso 1 1 calc R . .
C31 C 1.12135(18) 0.78094(16) 0.05206(7) 0.0397(4) Uani 1 1 d . . .
H31 H 1.1499 0.7996 0.0869 0.048 Uiso 1 1 calc R . .
C32 C 1.18812(15) 0.53470(14) 0.17337(6) 0.0298(3) Uani 1 1 d . . .
C33 C 1.26198(17) 0.60005(17) 0.18946(8) 0.0387(3) Uani 1 1 d . . .
H33 H 1.2198 0.6968 0.1874 0.046 Uiso 1 1 calc R . .
C34 C 1.39598(18) 0.52482(19) 0.20835(8) 0.0469(4) Uani 1 1 d . . .
H34 H 1.4458 0.5704 0.2183 0.056 Uiso 1 1 calc R . .
C35 C 1.45781(18) 0.38398(19) 0.21280(9) 0.0500(4) Uani 1 1 d . . .
H35 H 1.5506 0.3328 0.2249 0.060 Uiso 1 1 calc R . .
C36 C 1.38387(19) 0.31842(18) 0.19955(9) 0.0516(4) Uani 1 1 d . . .
H36 H 1.4245 0.2216 0.2042 0.062 Uiso 1 1 calc R . .
C37 C 1.25066(17) 0.39229(15) 0.17952(8) 0.0399(4) Uani 1 1 d . . .
H37 H 1.2016 0.3457 0.1699 0.048 Uiso 1 1 calc R . .
C38 C 0.92151(14) 0.77285(13) 0.18560(6) 0.0275(3) Uani 1 1 d . . .
C39 C 0.92821(16) 0.76436(15) 0.24995(6) 0.0315(3) Uani 1 1 d . . .
H39 H 0.9941 0.6829 0.2700 0.038 Uiso 1 1 calc R . .
C40 C 0.83913(17) 0.87415(16) 0.28491(7) 0.0387(4) Uani 1 1 d . . .
H40 H 0.8441 0.8675 0.3286 0.046 Uiso 1 1 calc R . .
C41 C 0.74366(17) 0.99265(17) 0.25578(8) 0.0429(4) Uani 1 1 d . . .
H41 H 0.6828 1.0676 0.2796 0.052 Uiso 1 1 calc R . .
C42 C 0.73607(17) 1.00301(16) 0.19205(8) 0.0412(4) Uani 1 1 d . . .
H42 H 0.6705 1.0850 0.1722 0.049 Uiso 1 1 calc R . .
C43 C 0.82448(16) 0.89337(15) 0.15703(7) 0.0340(3) Uani 1 1 d . . .
H43 H 0.8187 0.9007 0.1133 0.041 Uiso 1 1 calc R . .
C44 C 0.87301(16) 0.49854(15) 0.20165(6) 0.0332(3) Uani 1 1 d . . .
H44 H 0.9186 0.5084 0.2356 0.040 Uiso 1 1 calc R . .
C45 C 0.8949(2) 0.35166(18) 0.20698(8) 0.0499(5) Uani 1 1 d . . .
H45A H 0.8469 0.3411 0.1752 0.075 Uiso 1 1 calc R . .
H45B H 0.8550 0.3281 0.2490 0.075 Uiso 1 1 calc R . .
H45C H 0.9968 0.2910 0.2001 0.075 Uiso 1 1 calc R . .
C46 C 0.71547(19) 0.5953(2) 0.21058(9) 0.0534(5) Uani 1 1 d . . .
H46A H 0.7036 0.6878 0.2127 0.080 Uiso 1 1 calc R . .
H46B H 0.6702 0.5658 0.2497 0.080 Uiso 1 1 calc R . .
H46C H 0.6710 0.5945 0.1750 0.080 Uiso 1 1 calc R . .
O2A O 0.70228(17) 0.61839(15) 0.04371(8) 0.0782(5) Uani 0.774(4) 1 d PD A 1
C47A C 0.6281(5) 0.7639(3) 0.0366(3) 0.125(2) Uani 0.774(4) 1 d PD A 1
H47A H 0.6942 0.8069 0.0280 0.150 Uiso 0.774(4) 1 calc PR A 1
H47B H 0.5589 0.8002 0.0740 0.150 Uiso 0.774(4) 1 calc PR A 1
C48A C 0.5552(9) 0.7823(9) -0.0198(5) 0.131(2) Uani 0.774(4) 1 d PD A 1
H48A H 0.6136 0.7965 -0.0588 0.158 Uiso 0.774(4) 1 calc PR A 1
H48B H 0.4615 0.8629 -0.0169 0.158 Uiso 0.774(4) 1 calc PR A 1
C49A C 0.5360(4) 0.6548(4) -0.02083(19) 0.0886(11) Uani 0.774(4) 1 d PD A 1
H49A H 0.4342 0.6741 -0.0130 0.106 Uiso 0.774(4) 1 calc PR A 1
H49B H 0.5781 0.6148 -0.0615 0.106 Uiso 0.774(4) 1 calc PR A 1
C50A C 0.6142(3) 0.5632(3) 0.03147(16) 0.0574(7) Uani 0.774(4) 1 d PD A 1
H50A H 0.5469 0.5608 0.0693 0.069 Uiso 0.774(4) 1 calc PR A 1
H50B H 0.6720 0.4694 0.0190 0.069 Uiso 0.774(4) 1 calc PR A 1
O2B O 0.70228(17) 0.61839(15) 0.04371(8) 0.0782(5) Uani 0.226(4) 1 d PD A 2
C47B C 0.665(2) 0.7447(9) 0.0047(7) 0.125(2) Uani 0.226(4) 1 d PD A 2
H47C H 0.7400 0.7313 -0.0317 0.150 Uiso 0.226(4) 1 calc PR A 2
H47D H 0.6642 0.8134 0.0290 0.150 Uiso 0.226(4) 1 calc PR A 2
C48B C 0.524(3) 0.800(4) -0.019(2) 0.131(2) Uani 0.226(4) 1 d PD A 2
H48C H 0.5327 0.7942 -0.0651 0.158 Uiso 0.226(4) 1 calc PR A 2
H48D H 0.4594 0.8943 -0.0086 0.158 Uiso 0.226(4) 1 calc PR A 2
C49B C 0.4848(11) 0.6935(13) 0.0208(7) 0.0886(11) Uani 0.226(4) 1 d PD A 2
H49C H 0.4604 0.7083 0.0661 0.106 Uiso 0.226(4) 1 calc PR A 2
H49D H 0.4100 0.6809 0.0054 0.106 Uiso 0.226(4) 1 calc PR A 2
C50B C 0.6297(10) 0.5857(13) 0.0050(5) 0.0574(7) Uani 0.226(4) 1 d PD A 2
H50C H 0.6353 0.4932 0.0172 0.069 Uiso 0.226(4) 1 calc PR A 2
H50D H 0.6651 0.5945 -0.0402 0.069 Uiso 0.226(4) 1 calc PR A 2
Li2 Li 0.9064(3) 0.5305(3) 0.05135(12) 0.0415(6) Uani 1 1 d . . .

loop_
_atom_site_aniso_label
_atom_site_aniso_U_11
_atom_site_aniso_U_22
_atom_site_aniso_U_33
_atom_site_aniso_U_23
_atom_site_aniso_U_13
_atom_site_aniso_U_12
P1 0.02377(17) 0.02069(16) 0.02497(17) -0.00448(12) -0.00226(13) -0.00973(13)
O1 0.0324(6) 0.0342(6) 0.0418(6) -0.0142(5) -0.0113(5) -0.0020(4)
N1 0.0295(6) 0.0198(5) 0.0280(5) -0.0039(4) -0.0020(4) -0.0103(4)
C1 0.0227(6) 0.0201(6) 0.0276(6) -0.0041(5) -0.0054(5) -0.0085(5)
C2 0.0253(6) 0.0242(6) 0.0253(6) -0.0031(5) -0.0054(5) -0.0102(5)
C3 0.0292(7) 0.0296(7) 0.0287(6) -0.0045(5) -0.0014(5) -0.0156(6)
C4 0.0347(8) 0.0262(7) 0.0389(8) -0.0022(6) -0.0054(6) -0.0165(6)
C5 0.0362(8) 0.0217(6) 0.0436(8) -0.0081(6) -0.0035(6) -0.0123(6)
C6 0.0294(7) 0.0246(6) 0.0354(7) -0.0089(5) 0.0013(6) -0.0109(6)
C7 0.0378(8) 0.0296(7) 0.0332(7) -0.0045(6) -0.0074(6) -0.0124(6)
C8 0.0618(11) 0.0354(8) 0.0352(8) -0.0043(6) -0.0182(8) -0.0170(8)
C9 0.0756(13) 0.0435(9) 0.0258(7) -0.0022(7) -0.0049(8) -0.0231(9)
C10 0.0649(12) 0.0592(11) 0.0322(8) -0.0028(8) 0.0085(8) -0.0338(10)
C11 0.0428(9) 0.0458(9) 0.0329(7) -0.0040(7) 0.0007(7) -0.0246(7)
C12 0.0332(7) 0.0221(6) 0.0272(6) -0.0051(5) -0.0018(5) -0.0114(5)
C13 0.0253(7) 0.0257(6) 0.0360(7) -0.0006(5) -0.0048(5) -0.0133(5)
C14 0.0393(9) 0.0353(8) 0.0438(8) -0.0025(6) -0.0149(7) -0.0180(7)
C15 0.0518(11) 0.0460(10) 0.0651(12) 0.0052(8) -0.0322(9) -0.0254(9)
C16 0.0351(9) 0.0494(10) 0.0833(14) 0.0140(10) -0.0288(9) -0.0196(8)
C17 0.0267(8) 0.0435(10) 0.0753(13) -0.0016(9) -0.0051(8) -0.0077(7)
C18 0.0276(8) 0.0343(8) 0.0479(9) -0.0037(7) -0.0019(6) -0.0098(6)
C19 0.0376(8) 0.0231(6) 0.0291(6) -0.0034(5) -0.0018(6) -0.0148(6)
C20 0.0398(9) 0.0289(7) 0.0583(10) -0.0040(7) -0.0025(7) -0.0201(7)
C21 0.0434(9) 0.0226(7) 0.0384(8) -0.0008(6) -0.0083(7) -0.0117(6)
C22 0.0433(10) 0.0565(10) 0.0434(9) -0.0168(8) -0.0119(7) -0.0152(8)
C23 0.0465(11) 0.0856(15) 0.0495(11) -0.0010(10) -0.0177(9) -0.0115(11)
C24 0.0422(10) 0.0435(10) 0.0641(12) 0.0009(9) -0.0099(9) -0.0066(8)
C25 0.0389(9) 0.0295(7) 0.0414(8) -0.0088(6) -0.0039(7) -0.0029(6)
Li1 0.0278(12) 0.0251(11) 0.0286(11) -0.0040(9) -0.0030(9) -0.0083(9)
P2 0.02772(19) 0.02422(17) 0.02419(17) -0.00425(13) -0.00272(13) -0.01010(14)
N2 0.0338(6) 0.0301(6) 0.0245(5) -0.0045(4) -0.0010(5) -0.0165(5)
C26 0.0344(8) 0.0245(6) 0.0278(6) -0.0036(5) -0.0006(6) -0.0103(6)
C27 0.0556(10) 0.0309(7) 0.0281(7) -0.0033(6) -0.0058(7) -0.0179(7)
C28 0.0680(12) 0.0393(9) 0.0287(7) -0.0030(6) -0.0064(8) -0.0221(8)
C29 0.0620(11) 0.0373(8) 0.0311(8) 0.0051(6) 0.0000(7) -0.0201(8)
C30 0.0528(10) 0.0385(9) 0.0428(9) -0.0002(7) 0.0012(8) -0.0247(8)
C31 0.0494(10) 0.0379(8) 0.0364(8) -0.0052(6) -0.0009(7) -0.0243(7)
C32 0.0266(7) 0.0309(7) 0.0283(6) -0.0048(5) -0.0012(5) -0.0097(6)
C33 0.0339(8) 0.0380(8) 0.0447(9) -0.0058(7) -0.0080(7) -0.0143(7)
C34 0.0307(8) 0.0613(11) 0.0508(10) -0.0102(8) -0.0069(7) -0.0195(8)
C35 0.0278(8) 0.0579(11) 0.0507(10) -0.0031(8) -0.0075(7) -0.0066(8)
C36 0.0364(9) 0.0365(9) 0.0650(12) 0.0010(8) -0.0085(8) -0.0025(7)
C37 0.0334(8) 0.0318(8) 0.0498(9) -0.0034(7) -0.0048(7) -0.0104(6)
C38 0.0253(7) 0.0277(7) 0.0298(7) -0.0054(5) -0.0021(5) -0.0115(5)
C39 0.0347(8) 0.0321(7) 0.0293(7) -0.0060(6) -0.0035(6) -0.0152(6)
C40 0.0432(9) 0.0439(9) 0.0338(7) -0.0146(7) 0.0036(7) -0.0227(7)
C41 0.0366(9) 0.0388(8) 0.0512(10) -0.0210(7) 0.0059(7) -0.0132(7)
C42 0.0326(8) 0.0307(8) 0.0526(10) -0.0077(7) -0.0056(7) -0.0058(6)
C43 0.0324(8) 0.0317(7) 0.0349(7) -0.0039(6) -0.0053(6) -0.0108(6)
C44 0.0405(8) 0.0410(8) 0.0257(6) -0.0074(6) 0.0008(6) -0.0246(7)
C45 0.0755(13) 0.0460(9) 0.0362(8) -0.0053(7) 0.0095(8) -0.0391(9)
C46 0.0404(10) 0.0633(12) 0.0589(11) -0.0171(9) 0.0106(8) -0.0272(9)
O2A 0.0707(10) 0.0575(9) 0.1054(13) -0.0259(9) -0.0496(9) -0.0069(8)
C47A 0.074(3) 0.0596(19) 0.236(6) -0.069(3) -0.062(3) 0.0080(17)
C48A 0.116(5) 0.107(4) 0.178(4) 0.081(3) -0.084(4) -0.062(4)
C49A 0.077(2) 0.111(3) 0.083(3) -0.005(2) -0.031(2) -0.039(2)
C50A 0.0488(14) 0.0680(17) 0.0600(19) -0.0102(16) -0.0011(14) -0.0301(12)
O2B 0.0707(10) 0.0575(9) 0.1054(13) -0.0259(9) -0.0496(9) -0.0069(8)
C47B 0.074(3) 0.0596(19) 0.236(6) -0.069(3) -0.062(3) 0.0080(17)
C48B 0.116(5) 0.107(4) 0.178(4) 0.081(3) -0.084(4) -0.062(4)
C49B 0.077(2) 0.111(3) 0.083(3) -0.005(2) -0.031(2) -0.039(2)
C50B 0.0488(14) 0.0680(17) 0.0600(19) -0.0102(16) -0.0011(14) -0.0301(12)
Li2 0.0542(17) 0.0408(14) 0.0325(13) -0.0060(11) -0.0074(12) -0.0219(13)

loop_
_atom_type_symbol
_atom_type_description
_atom_type_scat_dispersion_real
_atom_type_scat_dispersion_imag
_atom_type_scat_source
C C 0.0033 0.0016 'International Tables Vol C Tables 4.2.6.8 and 6.1.1.4'
H H 0.0000 0.0000 'International Tables Vol C Tables 4.2.6.8 and 6.1.1.4'
Li Li -0.0003 0.0001 'International Tables Vol C Tables 4.2.6.8 and 6.1.1.4'
N N 0.0061 0.0033 'International Tables Vol C Tables 4.2.6.8 and 6.1.1.4'
O O 0.0106 0.0060 'International Tables Vol C Tables 4.2.6.8 and 6.1.1.4'
P P 0.1023 0.0942 'International Tables Vol C Tables 4.2.6.8 and 6.1.1.4'

loop_
_geom_angle_atom_site_label_1
_geom_angle_atom_site_label_2
_geom_angle_atom_site_label_3
_geom_angle
_geom_angle_site_symmetry_1
_geom_angle_site_symmetry_3
N1 P1 C1 110.30(6) . .
N1 P1 C12 112.57(6) . .
C1 P1 C12 107.26(6) . .
N1 P1 C13 115.64(6) . .
C1 P1 C13 104.60(6) . .
C12 P1 C13 105.84(6) . .
N1 P1 Li1 40.02(6) . .
C1 P1 Li1 71.06(6) . .
C12 P1 Li1 133.43(7) . .
C13 P1 Li1 119.84(6) . .
C22 O1 C25 109.72(12) . .
C22 O1 Li1 119.35(11) . .
C25 O1 Li1 130.27(11) . .
C19 N1 P1 118.71(8) . .
C19 N1 Li1 130.64(10) . .
P1 N1 Li1 110.09(8) . .
C6 C1 C2 124.39(11) . .
C6 C1 P1 117.09(9) . .
C2 C1 P1 118.49(9) . .
C1 C2 C3 112.30(10) . .
C1 C2 Li1 107.13(10) . .
C3 C2 Li1 139.32(11) . .
C1 C2 Li1 132.52(11) . 2_556
C3 C2 Li1 92.17(10) . 2_556
Li1 C2 Li1 67.35(11) . 2_556
C4 C3 C2 124.34(12) . .
C4 C3 Li1 143.60(12) . 2_556
C2 C3 Li1 56.98(8) . 2_556
C4 C3 H3 117.8 . .
C2 C3 H3 117.8 . .
Li1 C3 H3 73.8 2_556 .
C5 C4 C3 120.37(12) . .
C5 C4 H4 119.8 . .
C3 C4 H4 119.8 . .
C6 C5 C4 118.59(12) . .
C6 C5 H5 120.7 . .
C4 C5 H5 120.7 . .
C5 C6 C1 119.97(12) . .
C5 C6 H6 120.0 . .
C1 C6 H6 120.0 . .
C8 C7 C12 121.12(14) . .
C8 C7 H7 119.4 . .
C12 C7 H7 119.4 . .
C7 C8 C9 119.74(16) . .
C7 C8 H8 120.1 . .
C9 C8 H8 120.1 . .
C10 C9 C8 119.94(15) . .
C10 C9 H9 120.0 . .
C8 C9 H9 120.0 . .
C9 C10 C11 120.46(15) . .
C9 C10 H10 119.8 . .
C11 C10 H10 119.8 . .
C10 C11 C12 120.24(16) . .
C10 C11 H11 119.9 . .
C12 C11 H11 119.9 . .
C7 C12 C11 118.50(13) . .
C7 C12 P1 117.09(10) . .
C11 C12 P1 124.01(11) . .
C14 C13 C18 118.39(14) . .
C14 C13 P1 117.61(11) . .
C18 C13 P1 123.71(11) . .
C15 C14 C13 120.63(15) . .
C15 C14 H14 119.7 . .
C13 C14 H14 119.7 . .
C16 C15 C14 120.06(16) . .
C16 C15 H15 120.0 . .
C14 C15 H15 120.0 . .
C17 C16 C15 119.79(17) . .
C17 C16 H16 120.1 . .
C15 C16 H16 120.1 . .
C16 C17 C18 120.76(16) . .
C16 C17 H17 119.6 . .
C18 C17 H17 119.6 . .
C17 C18 C13 120.35(15) . .
C17 C18 H18 119.8 . .
C13 C18 H18 119.8 . .
N1 C19 C21 108.77(11) . .
N1 C19 C20 113.57(13) . .
C21 C19 C20 110.04(11) . .
N1 C19 H19 108.1 . .
C21 C19 H19 108.1 . .
C20 C19 H19 108.1 . .
C19 C20 H20A 109.5 . .
C19 C20 H20B 109.5 . .
H20A C20 H20B 109.5 . .
C19 C20 H20C 109.5 . .
H20A C20 H20C 109.5 . .
H20B C20 H20C 109.5 . .
C19 C21 H21A 109.5 . .
C19 C21 H21B 109.5 . .
H21A C21 H21B 109.5 . .
C19 C21 H21C 109.5 . .
H21A C21 H21C 109.5 . .
H21B C21 H21C 109.5 . .
O1 C22 C23 105.16(14) . .
O1 C22 H22A 110.7 . .
C23 C22 H22A 110.7 . .
O1 C22 H22B 110.7 . .
C23 C22 H22B 110.7 . .
H22A C22 H22B 108.8 . .
C24 C23 C22 103.92(16) . .
C24 C23 H23A 111.0 . .
C22 C23 H23A 111.0 . .
C24 C23 H23B 111.0 . .
C22 C23 H23B 111.0 . .
H23A C23 H23B 109.0 . .
C23 C24 C25 104.00(15) . .
C23 C24 H24A 111.0 . .
C25 C24 H24A 111.0 . .
C23 C24 H24B 111.0 . .
C25 C24 H24B 111.0 . .
H24A C24 H24B 109.0 . .
O1 C25 C24 107.31(13) . .
O1 C25 H25A 110.3 . .
C24 C25 H25A 110.3 . .
O1 C25 H25B 110.3 . .
C24 C25 H25B 110.3 . .
H25A C25 H25B 108.5 . .
O1 Li1 N1 114.80(12) . .
O1 Li1 C2 114.39(11) . .
N1 Li1 C2 92.15(9) . .
O1 Li1 C2 101.27(10) . 2_556
N1 Li1 C2 122.30(11) . 2_556
C2 Li1 C2 112.65(11) . 2_556
O1 Li1 Li1 122.88(15) . 2_556
N1 Li1 Li1 121.81(15) . 2_556
C2 Li1 Li1 58.63(9) . 2_556
C2 Li1 Li1 54.02(9) 2_556 2_556
O1 Li1 C3 101.50(9) . 2_556
N1 Li1 C3 96.10(9) . 2_556
C2 Li1 C3 135.41(12) . 2_556
C2 Li1 C3 30.85(5) 2_556 2_556
Li1 Li1 C3 80.22(11) 2_556 2_556
O1 Li1 P1 128.09(10) . .
N1 Li1 P1 29.89(4) . .
C2 Li1 P1 62.42(6) . .
C2 Li1 P1 128.80(10) 2_556 .
Li1 Li1 P1 100.01(12) 2_556 .
C3 Li1 P1 114.36(8) 2_556 .
N2 P2 C26 110.18(6) . .
N2 P2 C32 113.91(7) . .
C26 P2 C32 108.24(7) . .
N2 P2 C38 114.19(6) . .
C26 P2 C38 106.20(6) . .
C32 P2 C38 103.58(6) . .
N2 P2 Li2 39.56(7) . .
C26 P2 Li2 70.63(7) . .
C32 P2 Li2 128.73(7) . .
C38 P2 Li2 126.52(7) . .
C44 N2 P2 117.41(9) . .
C44 N2 Li2 129.77(12) . .
P2 N2 Li2 110.83(10) . .
C31 C26 C27 124.38(13) . .
C31 C26 P2 117.66(11) . .
C27 C26 P2 117.80(10) . .
C26 C27 C28 112.14(13) . .
C26 C27 Li2 109.23(12) . .
C28 C27 Li2 138.23(14) . .
C26 C27 Li2 137.38(14) . 2_765
C28 C27 Li2 82.75(11) . 2_765
Li2 C27 Li2 70.61(11) . 2_765
C29 C28 C27 124.40(15) . .
C29 C28 Li2 140.60(14) . 2_765
C27 C28 Li2 65.05(10) . 2_765
C29 C28 H28 117.8 . .
C27 C28 H28 117.8 . .
Li2 C28 H28 67.9 2_765 .
C30 C29 C28 120.11(15) . .
C30 C29 H29 119.9 . .
C28 C29 H29 119.9 . .
C29 C30 C31 119.37(15) . .
C29 C30 H30 120.3 . .
C31 C30 H30 120.3 . .
C30 C31 C26 119.54(15) . .
C30 C31 H31 120.2 . .
C26 C31 H31 120.2 . .
C37 C32 C33 118.17(14) . .
C37 C32 P2 118.33(11) . .
C33 C32 P2 123.36(12) . .
C34 C33 C32 120.55(15) . .
C34 C33 H33 119.7 . .
C32 C33 H33 119.7 . .
C35 C34 C33 120.53(15) . .
C35 C34 H34 119.7 . .
C33 C34 H34 119.7 . .
C36 C35 C34 119.46(16) . .
C36 C35 H35 120.3 . .
C34 C35 H35 120.3 . .
C35 C36 C37 120.67(16) . .
C35 C36 H36 119.7 . .
C37 C36 H36 119.7 . .
C36 C37 C32 120.53(15) . .
C36 C37 H37 119.7 . .
C32 C37 H37 119.7 . .
C43 C38 C39 118.77(12) . .
C43 C38 P2 118.82(10) . .
C39 C38 P2 122.04(11) . .
C40 C39 C38 120.63(14) . .
C40 C39 H39 119.7 . .
C38 C39 H39 119.7 . .
C41 C40 C39 119.74(14) . .
C41 C40 H40 120.1 . .
C39 C40 H40 120.1 . .
C40 C41 C42 120.38(13) . .
C40 C41 H41 119.8 . .
C42 C41 H41 119.8 . .
C41 C42 C43 120.03(16) . .
C41 C42 H42 120.0 . .
C43 C42 H42 120.0 . .
C42 C43 C38 120.44(14) . .
C42 C43 H43 119.8 . .
C38 C43 H43 119.8 . .
N2 C44 C45 110.99(11) . .
N2 C44 C46 110.06(14) . .
C45 C44 C46 110.63(14) . .
N2 C44 H44 108.4 . .
C45 C44 H44 108.4 . .
C46 C44 H44 108.4 . .
C44 C45 H45A 109.5 . .
C44 C45 H45B 109.5 . .
H45A C45 H45B 109.5 . .
C44 C45 H45C 109.5 . .
H45A C45 H45C 109.5 . .
H45B C45 H45C 109.5 . .
C44 C46 H46A 109.5 . .
C44 C46 H46B 109.5 . .
H46A C46 H46B 109.5 . .
C44 C46 H46C 109.5 . .
H46A C46 H46C 109.5 . .
H46B C46 H46C 109.5 . .
C50A O2A C47A 109.0(2) . .
C50A O2A Li2 130.17(17) . .
C47A O2A Li2 119.6(2) . .
O2A C47A C48A 99.6(4) . .
O2A C47A H47A 111.9 . .
C48A C47A H47A 111.9 . .
O2A C47A H47B 111.9 . .
C48A C47A H47B 111.9 . .
H47A C47A H47B 109.6 . .
C47A C48A C49A 108.1(4) . .
C47A C48A H48A 110.1 . .
C49A C48A H48A 110.1 . .
C47A C48A H48B 110.1 . .
C49A C48A H48B 110.1 . .
H48A C48A H48B 108.4 . .
C50A C49A C48A 102.4(3) . .
C50A C49A H49A 111.3 . .
C48A C49A H49A 111.3 . .
C50A C49A H49B 111.3 . .
C48A C49A H49B 111.3 . .
H49A C49A H49B 109.2 . .
O2A C50A C49A 105.9(2) . .
O2A C50A H50A 110.6 . .
C49A C50A H50A 110.6 . .
O2A C50A H50B 110.6 . .
C49A C50A H50B 110.6 . .
H50A C50A H50B 108.7 . .
C48B C47B C50B 74.9(15) . .
C48B C47B H47C 108.6 . .
C50B C47B H47C 101.0 . .
C48B C47B H47D 108.6 . .
C50B C47B H47D 147.8 . .
H47C C47B H47D 107.6 . .
C47B C48B C49B 93.1(14) . .
C47B C48B H48C 113.1 . .
C49B C48B H48C 113.1 . .
C47B C48B H48D 113.1 . .
C49B C48B H48D 113.1 . .
H48C C48B H48D 110.5 . .
C50B C49B C48B 90.9(18) . .
C50B C49B H49C 113.5 . .
C48B C49B H49C 113.5 . .
C50B C49B H49D 113.5 . .
C48B C49B H49D 113.5 . .
H49C C49B H49D 110.8 . .
C49B C50B C47B 77.8(9) . .
C49B C50B H50C 112.1 . .
C47B C50B H50C 159.0 . .
C49B C50B H50D 112.1 . .
C47B C50B H50D 81.6 . .
H50C C50B H50D 109.7 . .
O2A Li2 N2 110.84(14) . .
O2A Li2 C27 113.16(15) . .
N2 Li2 C27 91.95(11) . .
O2A Li2 C27 101.00(12) . 2_765
N2 Li2 C27 130.55(15) . 2_765
C27 Li2 C27 109.39(11) . 2_765
O2A Li2 C28 100.95(12) . 2_765
N2 Li2 C28 103.08(12) . 2_765
C27 Li2 C28 134.75(13) . 2_765
C27 Li2 C28 32.20(6) 2_765 2_765
O2A Li2 Li2 119.59(18) . 2_765
N2 Li2 Li2 128.34(19) . 2_765
C27 Li2 Li2 59.31(11) . 2_765
C27 Li2 Li2 50.08(9) 2_765 2_765
C28 Li2 Li2 78.52(12) 2_765 2_765
O2A Li2 P2 120.40(11) . .
N2 Li2 P2 29.61(5) . .
C27 Li2 P2 62.34(7) . .
C27 Li2 P2 138.01(13) 2_765 .
C28 Li2 P2 123.48(12) 2_765 .
Li2 Li2 P2 107.47(15) 2_765 .

loop_
_geom_bond_atom_site_label_1
_geom_bond_atom_site_label_2
_geom_bond_distance
_geom_bond_site_symmetry_2
P1 N1 1.5861(11) .
P1 C1 1.8007(12) .
P1 C12 1.8199(13) .
P1 C13 1.8211(15) .
P1 Li1 2.989(2) .
O1 C22 1.4308(19) .
O1 C25 1.4432(16) .
O1 Li1 1.964(3) .
N1 C19 1.4840(16) .
N1 Li1 2.046(2) .
C1 C6 1.4024(16) .
C1 C2 1.4171(17) .
C2 C3 1.4190(17) .
C2 Li1 2.199(2) .
C2 Li1 2.321(2) 2_556
C3 C4 1.3927(17) .
C3 Li1 2.765(2) 2_556
C3 H3 0.9500 .
C4 C5 1.386(2) .
C4 H4 0.9500 .
C5 C6 1.3839(18) .
C5 H5 0.9500 .
C6 H6 0.9500 .
C7 C8 1.385(2) .
C7 C12 1.388(2) .
C7 H7 0.9500 .
C8 C9 1.385(3) .
C8 H8 0.9500 .
C9 C10 1.376(3) .
C9 H9 0.9500 .
C10 C11 1.389(2) .
C10 H10 0.9500 .
C11 C12 1.3967(19) .
C11 H11 0.9500 .
C13 C14 1.397(2) .
C13 C18 1.4017(19) .
C14 C15 1.388(2) .
C14 H14 0.9500 .
C15 C16 1.387(3) .
C15 H15 0.9500 .
C16 C17 1.375(3) .
C16 H16 0.9500 .
C17 C18 1.383(2) .
C17 H17 0.9500 .
C18 H18 0.9500 .
C19 C21 1.5258(19) .
C19 C20 1.529(2) .
C19 H19 1.0000 .
C20 H20A 0.9800 .
C20 H20B 0.9800 .
C20 H20C 0.9800 .
C21 H21A 0.9800 .
C21 H21B 0.9800 .
C21 H21C 0.9800 .
C22 C23 1.519(3) .
C22 H22A 0.9900 .
C22 H22B 0.9900 .
C23 C24 1.494(3) .
C23 H23A 0.9900 .
C23 H23B 0.9900 .
C24 C25 1.498(3) .
C24 H24A 0.9900 .
C24 H24B 0.9900 .
C25 H25A 0.9900 .
C25 H25B 0.9900 .
Li1 C2 2.321(2) 2_556
Li1 Li1 2.508(5) 2_556
Li1 C3 2.765(2) 2_556
P2 N2 1.5848(11) .
P2 C26 1.8040(14) .
P2 C32 1.8191(15) .
P2 C38 1.8283(13) .
P2 Li2 2.998(3) .
N2 C44 1.4768(16) .
N2 Li2 2.043(3) .
C26 C31 1.4015(19) .
C26 C27 1.414(2) .
C27 C28 1.420(2) .
C27 Li2 2.155(3) .
C27 Li2 2.417(3) 2_765
C28 C29 1.391(2) .
C28 Li2 2.644(3) 2_765
C28 H28 0.9500 .
C29 C30 1.370(2) .
C29 H29 0.9500 .
C30 C31 1.382(2) .
C30 H30 0.9500 .
C31 H31 0.9500 .
C32 C37 1.397(2) .
C32 C33 1.401(2) .
C33 C34 1.385(2) .
C33 H33 0.9500 .
C34 C35 1.382(3) .
C34 H34 0.9500 .
C35 C36 1.377(3) .
C35 H35 0.9500 .
C36 C37 1.387(2) .
C36 H36 0.9500 .
C37 H37 0.9500 .
C38 C43 1.393(2) .
C38 C39 1.3981(19) .
C39 C40 1.3931(19) .
C39 H39 0.9500 .
C40 C41 1.380(3) .
C40 H40 0.9500 .
C41 C42 1.384(2) .
C41 H41 0.9500 .
C42 C43 1.391(2) .
C42 H42 0.9500 .
C43 H43 0.9500 .
C44 C45 1.520(2) .
C44 C46 1.520(2) .
C44 H44 1.0000 .
C45 H45A 0.9800 .
C45 H45B 0.9800 .
C45 H45C 0.9800 .
C46 H46A 0.9800 .
C46 H46B 0.9800 .
C46 H46C 0.9800 .
O2A C50A 1.408(3) .
O2A C47A 1.430(3) .
O2A Li2 1.962(3) .
C47A C48A 1.507(7) .
C47A H47A 0.9900 .
C47A H47B 0.9900 .
C48A C49A 1.518(7) .
C48A H48A 0.9900 .
C48A H48B 0.9900 .
C49A C50A 1.488(4) .
C49A H49A 0.9900 .
C49A H49B 0.9900 .
C50A H50A 0.9900 .
C50A H50B 0.9900 .
C47B C48B 1.500(10) .
C47B C50B 1.956(17) .
C47B H47C 0.9900 .
C47B H47D 0.9900 .
C48B C49B 1.516(10) .
C48B H48C 0.9900 .
C48B H48D 0.9900 .
C49B C50B 1.478(9) .
C49B H49C 0.9900 .
C49B H49D 0.9900 .
C50B H50C 0.9900 .
C50B H50D 0.9900 .
Li2 C27 2.417(3) 2_765
Li2 C28 2.644(3) 2_765
Li2 Li2 2.651(5) 2_765
